data_2219416
loop_
_publ_author_name
'Cai, Cheng-Xiang'
'Ou-Yang, Miao'
'Zhao, Zhi-Yuan'
'Jiang, Yi-Min'

_publ_section_title
;Bis[2-(2-pyridylmethyleneamino)benzenesulfonato-\k^3^<i>N</i>,<i>N</i>',<i>O</i>]zinc(II)
 dihydrate
;
_journal_coeditor_code PK2112
_journal_issue 9
_journal_name_full 'Acta Crystallographica Section E'
_journal_page_first m1195
_journal_paper_doi 10.1107/S1600536808026342
_journal_volume 64
_journal_year 2008
_chemical_formula_iupac '[Zn (C12 H9 N2 O3 S1)2], 2H2 O'
_chemical_formula_moiety 'C24 H18 N4 O6 S2 Zn, 2(H2 O)'
_chemical_formula_sum 'C24 H22 N4 O8 S2 Zn'
_chemical_formula_weight 623.95
_chemical_name_systematic
;
Bis[2-(2-pyridylmethyleneamino)benzenesulfonato-
\k^3^<i>N</i>,<i>N</i>',<i>O</i>]zinc(II) dihydrate
;
_space_group_IT_number 60
_symmetry_cell_setting orthorhombic
_symmetry_space_group_name_Hall '-P 2n 2ab'
_symmetry_space_group_name_H-M 'P b c n'
_atom_sites_solution_hydrogens geom
_atom_sites_solution_primary direct
_atom_sites_solution_secondary difmap
_audit_creation_method SHELXL-97
_cell_angle_alpha 90.00
_cell_angle_beta 90.00
_cell_angle_gamma 90.00
_cell_formula_units_Z 4
_cell_length_a 19.7090(15)
_cell_length_b 8.0722(6)
_cell_length_c 16.3390(13)
_cell_measurement_reflns_used 7323
_cell_measurement_temperature 295(2)
_cell_measurement_theta_max 28.16
_cell_measurement_theta_min 2.49
_cell_volume 2599.5(3)
_computing_cell_refinement 'SAINT (Bruker, 2004)'
_computing_data_collection 'SMART (Bruker, 2004)'
_computing_data_reduction 'SAINT (Bruker, 2004)'
_computing_molecular_graphics 'SHELXTL (Sheldrick, 2008)'
_computing_publication_material 'SHELXTL (Sheldrick, 2008)'
_computing_structure_refinement 'SHELXL97 (Sheldrick, 2008)'
_computing_structure_solution 'SHELXS97 (Sheldrick, 2008)'
_diffrn_ambient_temperature 295(2)
_diffrn_measured_fraction_theta_full 1.000
_diffrn_measured_fraction_theta_max 1.000
_diffrn_measurement_device_type 'Bruker SMART CCD area-detector'
_diffrn_measurement_method '\f and \w'
_diffrn_radiation_monochromator graphite
_diffrn_radiation_source 'fine-focus sealed tube'
_diffrn_radiation_type MoK\a
_diffrn_radiation_wavelength 0.71073
_diffrn_reflns_av_R_equivalents 0.0238
_diffrn_reflns_av_sigmaI/netI 0.0138
_diffrn_reflns_limit_h_max 23
_diffrn_reflns_limit_h_min -23
_diffrn_reflns_limit_k_max 9
_diffrn_reflns_limit_k_min -9
_diffrn_reflns_limit_l_max 19
_diffrn_reflns_limit_l_min -19
_diffrn_reflns_number 17894
_diffrn_reflns_theta_full 25.49
_diffrn_reflns_theta_max 25.49
_diffrn_reflns_theta_min 2.49
_diffrn_standards_number 0
_exptl_absorpt_coefficient_mu 1.162
_exptl_absorpt_correction_T_max 0.673
_exptl_absorpt_correction_T_min 0.600
_exptl_absorpt_correction_type multi-scan
_exptl_absorpt_process_details '(SADABS; Sheldrick, 1996)'
_exptl_crystal_colour yellow
_exptl_crystal_density_diffrn 1.594
_exptl_crystal_density_method 'not measured'
_exptl_crystal_description block
_exptl_crystal_F_000 1280
_exptl_crystal_size_max 0.49
_exptl_crystal_size_mid 0.45
_exptl_crystal_size_min 0.37
_refine_diff_density_max 0.463
_refine_diff_density_min -0.418
_refine_ls_extinction_method none
_refine_ls_goodness_of_fit_ref 1.039
_refine_ls_hydrogen_treatment constr
_refine_ls_matrix_type full
_refine_ls_number_parameters 177
_refine_ls_number_reflns 2412
_refine_ls_number_restraints 0
_refine_ls_restrained_S_all 1.039
_refine_ls_R_factor_all 0.0320
_refine_ls_R_factor_gt 0.0263
_refine_ls_shift/su_max 0.000
_refine_ls_shift/su_mean 0.000
_refine_ls_structure_factor_coef Fsqd
_refine_ls_weighting_details 'calc w=1/[\s^2^(Fo^2^)+(0.0373P)^2^+1.7627P] where P=(Fo^2^+2Fc^2^)/3'
_refine_ls_weighting_scheme calc
_refine_ls_wR_factor_gt 0.0696
_refine_ls_wR_factor_ref 0.0740
_reflns_number_gt 2100
_reflns_number_total 2412
_reflns_threshold_expression I>2\s(I)
_cod_data_source_file pk2112.cif
_cod_data_source_block I
_cod_depositor_comments
;
The following automatic conversions were performed:
'_symmetry_cell_setting' value 'Orthorhombic' changed to 'orthorhombic'
according to '/home/saulius/struct/CIF-dictionaries/cif_core.dic'
dictionary named 'cif_core.dic' version 2.4.1 from 2010-06-29.

Automatic conversion script
Id: cif_fix_enum 1527 2010-12-29 10:47:43Z saulius 

The following automatic conversions were performed:

'_symmetry_cell_setting' value 'Orthorhombic' changed to
'orthorhombic' according to
/home/saulius/struct/CIF-dictionaries/cif_core.dic dictionary named
'cif_core.dic' version 2.4.1 from 2010-06-29.

Automatic conversion script
Id: cif_fix_values 1715 2011-07-08 13:25:40Z adriana 
;
_cod_database_code 2219416
_cod_database_fobs_code 2219416

loop_
_symmetry_equiv_pos_as_xyz
'x, y, z'
'-x+1/2, -y+1/2, z+1/2'
'-x, y, -z+1/2'
'x+1/2, -y+1/2, -z'
'-x, -y, -z'
'x-1/2, y-1/2, -z-1/2'
'x, -y, z-1/2'
'-x-1/2, y-1/2, z'

loop_
_atom_site_type_symbol
_atom_site_label
_atom_site_fract_x
_atom_site_fract_y
_atom_site_fract_z
_atom_site_U_iso_or_equiv
_atom_site_adp_type
_atom_site_calc_flag
_atom_site_refinement_flags
_atom_site_occupancy
Zn Zn1 0.5000 0.82446(4) 0.2500 0.02769(11) Uani d S 1
S S1 0.37616(2) 0.67719(6) 0.34320(3) 0.03070(14) Uani d . 1
O O1 0.45098(7) 0.67650(18) 0.33822(8) 0.0344(3) Uani d . 1
O O2 0.34865(8) 0.84229(19) 0.33446(10) 0.0456(4) Uani d . 1
O O3 0.35256(7) 0.5876(2) 0.41443(8) 0.0431(4) Uani d . 1
N N1 0.49613(8) 1.0216(2) 0.16032(10) 0.0341(4) Uani d . 1
N N2 0.40820(8) 0.7687(2) 0.17245(9) 0.0297(4) Uani d . 1
C C1 0.44459(10) 1.0145(3) 0.10605(12) 0.0332(4) Uani d . 1
C C2 0.43673(13) 1.1301(3) 0.04460(14) 0.0452(6) Uani d . 1
H H2 0.4007 1.1223 0.0081 0.054 Uiso calc R 1
C C3 0.48322(13) 1.2579(3) 0.03809(15) 0.0506(6) Uani d . 1
H H3 0.4786 1.3380 -0.0025 0.061 Uiso calc R 1
C C4 0.53638(13) 1.2645(3) 0.09261(15) 0.0483(6) Uani d . 1
H H4 0.5688 1.3480 0.0890 0.058 Uiso calc R 1
C C5 0.54084(12) 1.1447(3) 0.15295(14) 0.0420(5) Uani d . 1
H H5 0.5766 1.1503 0.1900 0.050 Uiso calc R 1
C C6 0.39854(10) 0.8728(3) 0.11481(12) 0.0354(5) Uani d . 1
H H6 0.3626 0.8590 0.0786 0.042 Uiso calc R 1
C C7 0.36755(9) 0.6238(3) 0.17777(12) 0.0313(4) Uani d . 1
C C8 0.34696(11) 0.5353(3) 0.10925(13) 0.0437(5) Uani d . 1
H H8 0.3579 0.5736 0.0572 0.052 Uiso calc R 1
C C9 0.31015(12) 0.3900(3) 0.11817(15) 0.0524(6) Uani d . 1
H H9 0.2962 0.3320 0.0720 0.063 Uiso calc R 1
C C10 0.29391(13) 0.3306(3) 0.19512(16) 0.0516(6) Uani d . 1
H H10 0.2698 0.2322 0.2005 0.062 Uiso calc R 1
C C11 0.31364(11) 0.4180(3) 0.26416(13) 0.0403(5) Uani d . 1
H H11 0.3022 0.3792 0.3160 0.048 Uiso calc R 1
C C12 0.35039(10) 0.5632(3) 0.25581(11) 0.0300(4) Uani d . 1
O O4 0.29845(11) 1.0939(4) 0.44343(14) 0.1079(10) Uani d . 1
H H1W 0.2572 1.1144 0.4394 0.162 Uiso d R 1
H H2W 0.3083 1.0105 0.4158 0.162 Uiso d R 1

loop_
_atom_site_aniso_label
_atom_site_aniso_U_11
_atom_site_aniso_U_22
_atom_site_aniso_U_33
_atom_site_aniso_U_12
_atom_site_aniso_U_13
_atom_site_aniso_U_23
Zn1 0.02732(18) 0.03263(19) 0.02311(18) 0.000 -0.00389(11) 0.000
S1 0.0291(3) 0.0396(3) 0.0234(2) -0.0001(2) 0.00018(18) -0.0016(2)
O1 0.0287(7) 0.0462(9) 0.0285(7) -0.0028(6) -0.0034(6) 0.0038(6)
O2 0.0482(9) 0.0452(9) 0.0436(9) 0.0102(7) -0.0018(7) -0.0079(7)
O3 0.0416(8) 0.0620(10) 0.0257(7) -0.0062(8) 0.0039(6) 0.0035(7)
N1 0.0400(9) 0.0346(9) 0.0278(9) -0.0007(7) -0.0057(7) 0.0011(7)
N2 0.0278(8) 0.0375(9) 0.0238(8) -0.0006(7) 0.0004(6) 0.0004(7)
C1 0.0343(10) 0.0377(11) 0.0275(10) 0.0035(9) -0.0036(8) 0.0023(8)
C2 0.0519(14) 0.0471(13) 0.0367(12) 0.0017(11) -0.0113(10) 0.0096(10)
C3 0.0728(17) 0.0386(13) 0.0403(13) -0.0023(12) -0.0064(12) 0.0105(11)
C4 0.0628(15) 0.0363(12) 0.0458(13) -0.0117(11) -0.0019(11) 0.0022(10)
C5 0.0490(13) 0.0391(12) 0.0380(12) -0.0084(10) -0.0102(10) 0.0012(9)
C6 0.0310(11) 0.0475(12) 0.0276(10) 0.0001(9) -0.0057(8) 0.0034(9)
C7 0.0245(10) 0.0410(11) 0.0284(10) -0.0009(8) -0.0004(8) -0.0015(9)
C8 0.0417(12) 0.0609(15) 0.0286(11) -0.0085(11) 0.0014(9) -0.0050(10)
C9 0.0505(14) 0.0679(16) 0.0389(13) -0.0180(13) -0.0001(11) -0.0169(12)
C10 0.0464(14) 0.0552(15) 0.0530(15) -0.0211(12) 0.0021(11) -0.0085(12)
C11 0.0363(12) 0.0495(13) 0.0351(11) -0.0088(10) 0.0038(9) 0.0017(10)
C12 0.0232(9) 0.0399(11) 0.0270(10) -0.0007(8) -0.0001(7) -0.0023(8)
O4 0.0592(13) 0.168(3) 0.0964(18) 0.0323(15) -0.0209(12) -0.0725(19)

loop_
_atom_type_symbol
_atom_type_description
_atom_type_scat_dispersion_real
_atom_type_scat_dispersion_imag
_atom_type_scat_source
C C 0.0033 0.0016 'International Tables Vol C Tables 4.2.6.8 and 6.1.1.4'
H H 0.0000 0.0000 'International Tables Vol C Tables 4.2.6.8 and 6.1.1.4'
N N 0.0061 0.0033 'International Tables Vol C Tables 4.2.6.8 and 6.1.1.4'
O O 0.0106 0.0060 'International Tables Vol C Tables 4.2.6.8 and 6.1.1.4'
S S 0.1246 0.1234 'International Tables Vol C Tables 4.2.6.8 and 6.1.1.4'
Zn Zn 0.2839 1.4301 'International Tables Vol C Tables 4.2.6.8 and 6.1.1.4'

loop_
_geom_angle_atom_site_label_1
_geom_angle_atom_site_label_2
_geom_angle_atom_site_label_3
_geom_angle_site_symmetry_1
_geom_angle_site_symmetry_3
_geom_angle
O1 Zn1 O1 . 3_655 110.92(8)
O1 Zn1 N1 . 3_655 88.27(6)
O1 Zn1 N1 3_655 3_655 149.76(6)
O1 Zn1 N1 . . 149.76(6)
O1 Zn1 N1 3_655 . 88.27(6)
N1 Zn1 N1 3_655 . 85.36(9)
O1 Zn1 N2 . . 84.45(5)
O1 Zn1 N2 3_655 . 82.55(5)
N1 Zn1 N2 3_655 . 123.75(6)
N1 Zn1 N2 . . 74.81(6)
O1 Zn1 N2 . 3_655 82.55(5)
O1 Zn1 N2 3_655 3_655 84.45(5)
N1 Zn1 N2 3_655 3_655 74.81(6)
N1 Zn1 N2 . 3_655 123.75(6)
N2 Zn1 N2 . 3_655 156.97(9)
O2 S1 O3 . . 114.81(10)
O2 S1 O1 . . 111.87(9)
O3 S1 O1 . . 111.31(9)
O2 S1 C12 . . 106.94(9)
O3 S1 C12 . . 107.23(9)
O1 S1 C12 . . 103.86(9)
S1 O1 Zn1 . . 119.57(8)
C5 N1 C1 . . 118.00(18)
C5 N1 Zn1 . . 125.86(14)
C1 N1 Zn1 . . 116.11(14)
C6 N2 C7 . . 120.22(17)
C6 N2 Zn1 . . 113.76(14)
C7 N2 Zn1 . . 125.63(12)
N1 C1 C2 . . 122.3(2)
N1 C1 C6 . . 115.76(17)
C2 C1 C6 . . 121.93(19)
C1 C2 C3 . . 119.1(2)
C1 C2 H2 . . 120.5
C3 C2 H2 . . 120.5
C4 C3 C2 . . 118.9(2)
C4 C3 H3 . . 120.6
C2 C3 H3 . . 120.6
C3 C4 C5 . . 118.9(2)
C3 C4 H4 . . 120.6
C5 C4 H4 . . 120.6
N1 C5 C4 . . 122.9(2)
N1 C5 H5 . . 118.5
C4 C5 H5 . . 118.5
N2 C6 C1 . . 119.53(18)
N2 C6 H6 . . 120.2
C1 C6 H6 . . 120.2
C8 C7 C12 . . 118.80(19)
C8 C7 N2 . . 122.62(18)
C12 C7 N2 . . 118.51(17)
C9 C8 C7 . . 120.2(2)
C9 C8 H8 . . 119.9
C7 C8 H8 . . 119.9
C10 C9 C8 . . 120.7(2)
C10 C9 H9 . . 119.7
C8 C9 H9 . . 119.7
C9 C10 C11 . . 119.9(2)
C9 C10 H10 . . 120.1
C11 C10 H10 . . 120.1
C12 C11 C10 . . 119.8(2)
C12 C11 H11 . . 120.1
C10 C11 H11 . . 120.1
C11 C12 C7 . . 120.62(18)
C11 C12 S1 . . 120.65(15)
C7 C12 S1 . . 118.73(15)
H1W O4 H2W . . 110.2

loop_
_geom_bond_atom_site_label_1
_geom_bond_atom_site_label_2
_geom_bond_site_symmetry_2
_geom_bond_distance
Zn1 O1 . 2.1065(14)
Zn1 O1 3_655 2.1065(14)
Zn1 N1 3_655 2.1643(18)
Zn1 N1 . 2.1643(18)
Zn1 N2 . 2.2544(16)
Zn1 N2 3_655 2.2544(16)
S1 O2 . 1.4459(16)
S1 O3 . 1.4470(15)
S1 O1 . 1.4769(14)
S1 C12 . 1.7730(19)
N1 C5 . 1.334(3)
N1 C1 . 1.350(2)
N2 C6 . 1.277(3)
N2 C7 . 1.421(3)
C1 C2 . 1.380(3)
C1 C6 . 1.467(3)
C2 C3 . 1.384(3)
C2 H2 . 0.9300
C3 C4 . 1.376(3)
C3 H3 . 0.9300
C4 C5 . 1.384(3)
C4 H4 . 0.9300
C5 H5 . 0.9300
C6 H6 . 0.9300
C7 C8 . 1.389(3)
C7 C12 . 1.407(3)
C8 C9 . 1.387(3)
C8 H8 . 0.9300
C9 C10 . 1.383(3)
C9 H9 . 0.9300
C10 C11 . 1.386(3)
C10 H10 . 0.9300
C11 C12 . 1.384(3)
C11 H11 . 0.9300
O4 H1W . 0.8332
O4 H2W . 0.8339

loop_
_geom_hbond_atom_site_label_D
_geom_hbond_atom_site_label_H
_geom_hbond_atom_site_label_A
_geom_hbond_site_symmetry_A
_geom_hbond_distance_DH
_geom_hbond_distance_HA
_geom_hbond_distance_DA
_geom_hbond_angle_DHA
O4 H1W O3 8_665 0.83 2.21 3.014(3) 161.9
O4 H2W O2 . 0.83 2.06 2.877(3) 166.4
C4 H4 O3 3_665 0.93 2.48 3.407(3) 175
C6 H6 O4 7_575 0.93 2.57 3.436(3) 155
